data_4306626
loop_
_publ_author_name
'Annekathrin Seifert'
'Gerald Linti'

_publ_contact_author_address
;University of Heidelberg
Institute of Inorganic Chemistry
Im Neuenheimer Feld 270
D-69120 Heidelberg
Germany
;
_publ_contact_author_email gerald.linti@aci.uni-hedielberg.de
_publ_contact_author_fax Int+6221546617
_publ_contact_author_name 'Gerald Linti'
_publ_contact_author_phone Int+6221548468
_publ_section_title
;
2,2,6,6-Tetramethylpiperidinogallium as a Terminal and Bridging Ligand in
Homo- and Heteroleptic Chromium, Nickel, and Cobalt Complexes
;
_journal_name_full 'Inorganic Chemistry'
_journal_page_first 11398
_journal_page_last 11404
_journal_paper_doi 10.1021/ic801437n
_journal_volume 47
_journal_year 2008
_chemical_formula_moiety Ni2[Ga(NC9H18)]7
_chemical_formula_sum 'C63 H126 Ga7 N7 Ni2'
_chemical_formula_weight 1587.17
_space_group_IT_number 15
_symmetry_cell_setting monoclinic
_symmetry_Int_Tables_number 15
_symmetry_space_group_name_Hall '-C 2yc'
_symmetry_space_group_name_H-M 'C 1 2/c 1'
_atom_sites_solution_hydrogens geom
_atom_sites_solution_primary direct
_atom_sites_solution_secondary difmap
_audit_creation_method SHELXL-97
_cell_angle_alpha 90.00
_cell_angle_beta 116.24(3)
_cell_angle_gamma 90.00
_cell_formula_units_Z 12
_cell_length_a 61.281(6)
_cell_length_b 13.164(2)
_cell_length_c 31.559(4)
_cell_measurement_temperature 200(2)
_cell_volume 22835(8)
_computing_cell_refinement 'STOE IPDS software'
_computing_data_collection 'STOE IPDS software'
_computing_data_reduction 'STOE XRED'
_computing_molecular_graphics Diamond
_computing_structure_refinement 'SHELXL-97 (Sheldrick, 1997)'
_computing_structure_solution 'SHELXS-97 (Sheldrick, 1990)'
_diffrn_ambient_temperature 200(2)
_diffrn_measured_fraction_theta_full 0.984
_diffrn_measured_fraction_theta_max 0.984
_diffrn_measurement_device_type 'STOE IPDS'
_diffrn_measurement_method 'image plate'
_diffrn_radiation_monochromator graphite
_diffrn_radiation_probe x-ray
_diffrn_radiation_type MoK\a
_diffrn_radiation_wavelength 0.71073
_diffrn_reflns_av_R_equivalents 0.1345
_diffrn_reflns_av_sigmaI/netI 0.1032
_diffrn_reflns_limit_h_max 69
_diffrn_reflns_limit_h_min -70
_diffrn_reflns_limit_k_max 14
_diffrn_reflns_limit_k_min -15
_diffrn_reflns_limit_l_max 36
_diffrn_reflns_limit_l_min -35
_diffrn_reflns_number 71435
_diffrn_reflns_theta_full 24.11
_diffrn_reflns_theta_max 24.11
_diffrn_reflns_theta_min 1.59
_diffrn_source 'fine-focus sealed tube'
_diffrn_source_type 'STOE IPDS I'
_exptl_absorpt_coefficient_mu 2.958
_exptl_absorpt_correction_T_max 0.8346
_exptl_absorpt_correction_T_min 0.6521
_exptl_absorpt_correction_type numerical
_exptl_crystal_colour black
_exptl_crystal_density_diffrn 1.385
_exptl_crystal_density_method 'not measured'
_exptl_crystal_description needle
_exptl_crystal_F_000 9912
_exptl_crystal_size_max .64
_exptl_crystal_size_mid .17
_exptl_crystal_size_min .09
_refine_diff_density_max 1.147
_refine_diff_density_min -0.975
_refine_diff_density_rms 0.124
_refine_ls_extinction_method none
_refine_ls_goodness_of_fit_ref 0.842
_refine_ls_hydrogen_treatment constr
_refine_ls_matrix_type full
_refine_ls_number_parameters 1114
_refine_ls_number_reflns 17872
_refine_ls_number_restraints 1
_refine_ls_restrained_S_all 0.843
_refine_ls_R_factor_all 0.0849
_refine_ls_R_factor_gt 0.0490
_refine_ls_shift/su_max 0.001
_refine_ls_shift/su_mean 0.000
_refine_ls_structure_factor_coef Fsqd
_refine_ls_weighting_details 'calc w=1/[\s^2^(Fo^2^)+(0.0615P)^2^+0.0000P] where P=(Fo^2^+2Fc^2^)/3'
_refine_ls_weighting_scheme calc
_refine_ls_wR_factor_gt 0.1109
_refine_ls_wR_factor_ref 0.1233
_reflns_number_gt 10831
_reflns_number_total 17872
_reflns_threshold_expression >2sigma(I)
_cod_data_source_file ic801437n_si_001_4.cif
_cod_data_source_block aks86mon_comp_5
_cod_original_sg_symbol_H-M 'C 2/c'
_cod_database_code 4306626

loop_
_symmetry_equiv_pos_as_xyz
'x, y, z'
'-x, y, -z+1/2'
'x+1/2, y+1/2, z'
'-x+1/2, y+1/2, -z+1/2'
'-x, -y, -z'
'x, -y, z-1/2'
'-x+1/2, -y+1/2, -z'
'x+1/2, -y+1/2, z-1/2'

loop_
_atom_site_label
_atom_site_type_symbol
_atom_site_fract_x
_atom_site_fract_y
_atom_site_fract_z
_atom_site_U_iso_or_equiv
_atom_site_adp_type
_atom_site_occupancy
_atom_site_symmetry_multiplicity
_atom_site_calc_flag
_atom_site_refinement_flags
_atom_site_disorder_assembly
_atom_site_disorder_group
Ni1 Ni 0.162951(14) 1.15256(5) 0.12594(2) 0.02658(17) Uani 1 1 d . . .
Ni2 Ni 0.167928(14) 1.12989(5) 0.05134(2) 0.02620(17) Uani 1 1 d . . .
Ni3 Ni -0.004716(14) 0.63910(5) -0.21460(2) 0.02710(18) Uani 1 1 d . . .
Ga1 Ga 0.144036(14) 1.07021(5) 0.16024(2) 0.03841(18) Uani 1 1 d . . .
Ga2 Ga 0.178262(13) 1.25331(5) 0.18835(2) 0.03367(17) Uani 1 1 d . . .
Ga3 Ga 0.187367(13) 1.02656(5) 0.02511(2) 0.03453(17) Uani 1 1 d . . .
Ga4 Ga 0.158022(13) 1.22163(5) -0.01289(2) 0.03451(17) Uani 1 1 d . . .
Ga5 Ga 0.163996(12) 0.99159(5) 0.09504(2) 0.03038(16) Uani 1 1 d . . .
Ga6 Ga 0.133189(12) 1.21197(5) 0.05602(2) 0.03083(16) Uani 1 1 d . . .
Ga7 Ga 0.197211(12) 1.21500(5) 0.11293(2) 0.03026(16) Uani 1 1 d . . .
Ga8 Ga 0.031807(12) 0.71295(5) -0.21737(2) 0.03096(16) Uani 1 1 d . . .
Ga9 Ga -0.028517(14) 0.54611(5) -0.19481(2) 0.03978(18) Uani 1 1 d . . .
Ga10 Ga 0.006654(13) 0.73000(5) -0.14952(2) 0.03515(17) Uani 1 1 d . . .
Ga11 Ga 0.0000 0.48915(7) -0.2500 0.0347(2) Uani 1 2 d S . .
N1 N 0.13178(10) 1.0169(4) 0.19958(18) 0.0434(14) Uani 1 1 d . . .
N2 N 0.18403(9) 1.3311(4) 0.24174(16) 0.0351(12) Uani 1 1 d . . .
N3 N 0.20205(10) 0.9604(4) -0.00794(17) 0.0394(13) Uani 1 1 d . . .
N4 N 0.15719(11) 1.2855(4) -0.06635(18) 0.0445(14) Uani 1 1 d . . .
N5 N 0.16172(9) 0.8490(4) 0.10235(17) 0.0359(12) Uani 1 1 d . . .
N6 N 0.10410(9) 1.2797(3) 0.01342(17) 0.0343(12) Uani 1 1 d . . .
N7 N 0.22535(10) 1.2937(4) 0.14630(19) 0.0425(14) Uani 1 1 d . . .
N8 N 0.05920(10) 0.7864(4) -0.17418(18) 0.0402(13) Uani 1 1 d . . .
N9 N -0.04800(11) 0.4779(4) -0.17199(19) 0.0465(14) Uani 1 1 d . . .
N10 N 0.00968(10) 0.7997(4) -0.09555(17) 0.0424(14) Uani 1 1 d . . .
N11 N 0.0000 0.3457(6) -0.2500 0.075(3) Uani 1 2 d S . .
C1 C 0.14476(13) 0.9347(5) 0.2344(2) 0.0428(16) Uani 1 1 d . . .
C2 C 0.12669(15) 0.8497(5) 0.2313(3) 0.055(2) Uani 1 1 d . . .
H2A H 0.1216 0.8131 0.2010 0.066 Uiso 1 1 calc R . .
H2B H 0.1351 0.8004 0.2571 0.066 Uiso 1 1 calc R . .
C3 C 0.10428(15) 0.8896(6) 0.2345(3) 0.063(2) Uani 1 1 d . . .
H3A H 0.0929 0.8329 0.2307 0.075 Uiso 1 1 calc R . .
H3B H 0.1090 0.9206 0.2660 0.075 Uiso 1 1 calc R . .
C4 C 0.09188(15) 0.9677(7) 0.1965(3) 0.068(2) Uani 1 1 d . . .
H4A H 0.0776 0.9948 0.1997 0.081 Uiso 1 1 calc R . .
H4B H 0.0858 0.9340 0.1653 0.081 Uiso 1 1 calc R . .
C5 C 0.10827(16) 1.0568(6) 0.1976(3) 0.062(2) Uani 1 1 d . . .
C6 C 0.16455(16) 0.8924(6) 0.2230(3) 0.062(2) Uani 1 1 d . . .
H6A H 0.1575 0.8719 0.1897 0.093 Uiso 1 1 calc R . .
H6B H 0.1721 0.8334 0.2431 0.093 Uiso 1 1 calc R . .
H6C H 0.1769 0.9447 0.2287 0.093 Uiso 1 1 calc R . .
C7 C 0.15779(17) 0.9744(7) 0.2866(3) 0.072(3) Uani 1 1 d . . .
H7A H 0.1666 1.0373 0.2876 0.108 Uiso 1 1 calc R . .
H7B H 0.1693 0.9231 0.3066 0.108 Uiso 1 1 calc R . .
H7C H 0.1456 0.9877 0.2982 0.108 Uiso 1 1 calc R . .
C8 C 0.09541(17) 1.1169(7) 0.1510(3) 0.088(3) Uani 1 1 d . . .
H8A H 0.0928 1.0723 0.1243 0.132 Uiso 1 1 calc R . .
H8B H 0.1056 1.1745 0.1513 0.132 Uiso 1 1 calc R . .
H8C H 0.0797 1.1420 0.1479 0.132 Uiso 1 1 calc R . .
C9 C 0.1130(2) 1.1310(7) 0.2389(4) 0.094(3) Uani 1 1 d . . .
H9A H 0.1182 1.0925 0.2684 0.140 Uiso 1 1 calc R . .
H9B H 0.0980 1.1679 0.2326 0.140 Uiso 1 1 calc R . .
H9C H 0.1257 1.1794 0.2419 0.140 Uiso 1 1 calc R . .
C10 C 0.16875(12) 1.4249(5) 0.2373(2) 0.0397(16) Uani 1 1 d . . .
C11 C 0.15682(14) 1.4146(6) 0.2712(2) 0.0531(19) Uani 1 1 d . . .
H11A H 0.1483 1.4788 0.2709 0.064 Uiso 1 1 calc R . .
H11B H 0.1445 1.3599 0.2596 0.064 Uiso 1 1 calc R . .
C12 C 0.17519(15) 1.3907(6) 0.3220(2) 0.058(2) Uani 1 1 d . . .
H12A H 0.1666 1.3818 0.3419 0.070 Uiso 1 1 calc R . .
H12B H 0.1868 1.4478 0.3349 0.070 Uiso 1 1 calc R . .
C13 C 0.18911(15) 1.2929(5) 0.3228(2) 0.054(2) Uani 1 1 d . . .
H13A H 0.1776 1.2350 0.3129 0.065 Uiso 1 1 calc R . .
H13B H 0.2015 1.2799 0.3555 0.065 Uiso 1 1 calc R . .
C14 C 0.20172(12) 1.2988(5) 0.2900(2) 0.0414(16) Uani 1 1 d . . .
C15 C 0.18337(15) 1.5264(6) 0.2469(3) 0.058(2) Uani 1 1 d . . .
H15A H 0.1925 1.5278 0.2281 0.087 Uiso 1 1 calc R . .
H15B H 0.1947 1.5311 0.2805 0.087 Uiso 1 1 calc R . .
H15C H 0.1721 1.5839 0.2379 0.087 Uiso 1 1 calc R . .
C16 C 0.14875(15) 1.4292(6) 0.1865(2) 0.063(2) Uani 1 1 d . . .
H16A H 0.1387 1.3678 0.1797 0.095 Uiso 1 1 calc R . .
H16B H 0.1562 1.4333 0.1647 0.095 Uiso 1 1 calc R . .
H16C H 0.1386 1.4891 0.1825 0.095 Uiso 1 1 calc R . .
C17 C 0.22452(13) 1.3683(6) 0.3128(2) 0.060(2) Uani 1 1 d . . .
H17A H 0.2200 1.4328 0.3222 0.090 Uiso 1 1 calc R . .
H17B H 0.2309 1.3813 0.2898 0.090 Uiso 1 1 calc R . .
H17C H 0.2370 1.3346 0.3406 0.090 Uiso 1 1 calc R . .
C18 C 0.21043(16) 1.1915(6) 0.2859(3) 0.065(2) Uani 1 1 d . . .
H18A H 0.1963 1.1465 0.2706 0.097 Uiso 1 1 calc R . .
H18B H 0.2210 1.1655 0.3175 0.097 Uiso 1 1 calc R . .
H18C H 0.2195 1.1940 0.2669 0.097 Uiso 1 1 calc R . .
C19 C 0.22891(13) 0.9491(5) 0.0129(2) 0.0471(17) Uani 1 1 d . . .
C20 C 0.23792(15) 0.9689(7) -0.0247(3) 0.065(2) Uani 1 1 d . . .
H20A H 0.2365 1.0424 -0.0320 0.079 Uiso 1 1 calc R . .
H20B H 0.2553 0.9504 -0.0115 0.079 Uiso 1 1 calc R . .
C21 C 0.22391(15) 0.9098(7) -0.0702(3) 0.063(2) Uani 1 1 d . . .
H21A H 0.2299 0.9284 -0.0936 0.076 Uiso 1 1 calc R . .
H21B H 0.2265 0.8360 -0.0638 0.076 Uiso 1 1 calc R . .
C22 C 0.19706(15) 0.9338(5) -0.0898(2) 0.0518(19) Uani 1 1 d . . .
H22A H 0.1880 0.8930 -0.1187 0.062 Uiso 1 1 calc R . .
H22B H 0.1945 1.0064 -0.0988 0.062 Uiso 1 1 calc R . .
C23 C 0.18680(13) 0.9118(5) -0.0544(2) 0.0449(17) Uani 1 1 d . . .
C24 C 0.24014(14) 1.0314(7) 0.0524(3) 0.067(2) Uani 1 1 d . . .
H24A H 0.2343 1.0987 0.0389 0.100 Uiso 1 1 calc R . .
H24B H 0.2579 1.0291 0.0656 0.100 Uiso 1 1 calc R . .
H24C H 0.2352 1.0179 0.0774 0.100 Uiso 1 1 calc R . .
C25 C 0.23845(16) 0.8450(6) 0.0371(3) 0.069(2) Uani 1 1 d . . .
H25A H 0.2317 0.7906 0.0137 0.103 Uiso 1 1 calc R . .
H25B H 0.2334 0.8348 0.0622 0.103 Uiso 1 1 calc R . .
H25C H 0.2562 0.8438 0.0507 0.103 Uiso 1 1 calc R . .
C26 C 0.18383(18) 0.7933(6) -0.0516(3) 0.072(3) Uani 1 1 d . . .
H26A H 0.1775 0.7783 -0.0287 0.108 Uiso 1 1 calc R . .
H26B H 0.1997 0.7604 -0.0417 0.108 Uiso 1 1 calc R . .
H26C H 0.1725 0.7676 -0.0828 0.108 Uiso 1 1 calc R . .
C27 C 0.16135(15) 0.9588(8) -0.0744(3) 0.080(3) Uani 1 1 d . . .
H27A H 0.1626 1.0327 -0.0766 0.120 Uiso 1 1 calc R . .
H27B H 0.1538 0.9429 -0.0536 0.120 Uiso 1 1 calc R . .
H27C H 0.1513 0.9310 -0.1060 0.120 Uiso 1 1 calc R . .
C28 C 0.13362(14) 1.2983(5) -0.1094(2) 0.0499(19) Uani 1 1 d . . .
C29 C 0.13686(16) 1.2787(6) -0.1537(2) 0.059(2) Uani 1 1 d . . .
H29A H 0.1215 1.2951 -0.1817 0.070 Uiso 1 1 calc R . .
H29B H 0.1401 1.2054 -0.1553 0.070 Uiso 1 1 calc R . .
C30 C 0.15740(17) 1.3399(7) -0.1561(3) 0.070(3) Uani 1 1 d . . .
H30A H 0.1592 1.3216 -0.1848 0.084 Uiso 1 1 calc R . .
H30B H 0.1538 1.4134 -0.1573 0.084 Uiso 1 1 calc R . .
C31 C 0.18071(17) 1.3157(7) -0.1122(3) 0.068(2) Uani 1 1 d . . .
H31A H 0.1940 1.3573 -0.1127 0.081 Uiso 1 1 calc R . .
H31B H 0.1849 1.2435 -0.1136 0.081 Uiso 1 1 calc R . .
C32 C 0.17965(15) 1.3341(6) -0.0654(3) 0.056(2) Uani 1 1 d . . .
C33 C 0.11575(15) 1.2227(6) -0.1056(3) 0.066(2) Uani 1 1 d . . .
H33A H 0.1230 1.1547 -0.0993 0.099 Uiso 1 1 calc R . .
H33B H 0.1008 1.2217 -0.1353 0.099 Uiso 1 1 calc R . .
H33C H 0.1119 1.2429 -0.0797 0.099 Uiso 1 1 calc R . .
C34 C 0.12223(17) 1.4074(6) -0.1124(3) 0.073(3) Uani 1 1 d . . .
H34A H 0.1202 1.4200 -0.0838 0.110 Uiso 1 1 calc R . .
H34B H 0.1064 1.4109 -0.1401 0.110 Uiso 1 1 calc R . .
H34C H 0.1331 1.4588 -0.1151 0.110 Uiso 1 1 calc R . .
C35 C 0.1810(2) 1.4505(6) -0.0536(3) 0.090(3) Uani 1 1 d . . .
H35A H 0.1672 1.4856 -0.0785 0.134 Uiso 1 1 calc R . .
H35B H 0.1963 1.4786 -0.0518 0.134 Uiso 1 1 calc R . .
H35C H 0.1806 1.4600 -0.0232 0.134 Uiso 1 1 calc R . .
C36 C 0.20193(16) 1.2823(7) -0.0258(3) 0.078(3) Uani 1 1 d . . .
H36A H 0.2007 1.2085 -0.0305 0.118 Uiso 1 1 calc R . .
H36B H 0.2024 1.2986 0.0049 0.118 Uiso 1 1 calc R . .
H36C H 0.2168 1.3069 -0.0266 0.118 Uiso 1 1 calc R . .
C37 C 0.18491(11) 0.7888(5) 0.1203(2) 0.0358(15) Uani 1 1 d . . .
C38 C 0.18837(14) 0.7411(5) 0.0787(2) 0.0472(17) Uani 1 1 d . . .
H38A H 0.2029 0.6965 0.0913 0.057 Uiso 1 1 calc R . .
H38B H 0.1911 0.7956 0.0600 0.057 Uiso 1 1 calc R . .
C39 C 0.16550(16) 0.6779(6) 0.0464(3) 0.067(2) Uani 1 1 d . . .
H39A H 0.1638 0.6194 0.0644 0.081 Uiso 1 1 calc R . .
H39B H 0.1676 0.6510 0.0191 0.081 Uiso 1 1 calc R . .
C40 C 0.14189(16) 0.7447(5) 0.0280(2) 0.064(2) Uani 1 1 d . . .
H40A H 0.1426 0.7972 0.0061 0.076 Uiso 1 1 calc R . .
H40B H 0.1275 0.7015 0.0102 0.076 Uiso 1 1 calc R . .
C41 C 0.13919(13) 0.7971(5) 0.0695(2) 0.0487(19) Uani 1 1 d . . .
C42 C 0.18615(14) 0.7050(5) 0.1557(2) 0.0464(18) Uani 1 1 d . . .
H42A H 0.1837 0.7354 0.1816 0.070 Uiso 1 1 calc R . .
H42B H 0.2021 0.6718 0.1683 0.070 Uiso 1 1 calc R . .
H42C H 0.1734 0.6545 0.1395 0.070 Uiso 1 1 calc R . .
C43 C 0.20578(13) 0.8642(5) 0.1471(2) 0.0509(19) Uani 1 1 d . . .
H43A H 0.2066 0.9142 0.1249 0.076 Uiso 1 1 calc R . .
H43B H 0.2212 0.8271 0.1620 0.076 Uiso 1 1 calc R . .
H43C H 0.2028 0.8991 0.1715 0.076 Uiso 1 1 calc R . .
C44 C 0.13029(16) 0.7164(6) 0.0952(3) 0.064(2) Uani 1 1 d . . .
H44A H 0.1300 0.7473 0.1232 0.097 Uiso 1 1 calc R . .
H44B H 0.1415 0.6583 0.1049 0.097 Uiso 1 1 calc R . .
H44C H 0.1139 0.6932 0.0736 0.097 Uiso 1 1 calc R . .
C45 C 0.11962(15) 0.8787(6) 0.0485(4) 0.094(4) Uani 1 1 d . . .
H45A H 0.1257 0.9338 0.0356 0.141 Uiso 1 1 calc R . .
H45B H 0.1156 0.9056 0.0732 0.141 Uiso 1 1 calc R . .
H45C H 0.1050 0.8491 0.0232 0.141 Uiso 1 1 calc R . .
C46 C 0.08079(12) 1.2225(5) -0.0072(2) 0.0402(16) Uani 1 1 d . . .
C47 C 0.06298(13) 1.2722(5) -0.0536(2) 0.0517(19) Uani 1 1 d . . .
H47A H 0.0470 1.2380 -0.0650 0.062 Uiso 1 1 calc R . .
H47B H 0.0690 1.2621 -0.0777 0.062 Uiso 1 1 calc R . .
C48 C 0.05965(14) 1.3872(6) -0.0482(3) 0.059(2) Uani 1 1 d . . .
H48A H 0.0489 1.4169 -0.0794 0.071 Uiso 1 1 calc R . .
H48B H 0.0520 1.3979 -0.0267 0.071 Uiso 1 1 calc R . .
C49 C 0.08449(13) 1.4386(5) -0.0283(3) 0.0536(19) Uani 1 1 d . . .
H49A H 0.0825 1.5115 -0.0233 0.064 Uiso 1 1 calc R . .
H49B H 0.0911 1.4337 -0.0518 0.064 Uiso 1 1 calc R . .
C50 C 0.10304(12) 1.3918(5) 0.0188(2) 0.0425(16) Uani 1 1 d . . .
C51 C 0.06845(15) 1.2095(6) 0.0257(3) 0.063(2) Uani 1 1 d . . .
H51A H 0.0610 1.2739 0.0279 0.095 Uiso 1 1 calc R . .
H51B H 0.0806 1.1892 0.0572 0.095 Uiso 1 1 calc R . .
H51C H 0.0559 1.1570 0.0129 0.095 Uiso 1 1 calc R . .
C52 C 0.08678(13) 1.1140(5) -0.0186(3) 0.055(2) Uani 1 1 d . . .
H52A H 0.0952 1.1190 -0.0387 0.082 Uiso 1 1 calc R . .
H52B H 0.0717 1.0755 -0.0352 0.082 Uiso 1 1 calc R . .
H52C H 0.0973 1.0791 0.0108 0.082 Uiso 1 1 calc R . .
C53 C 0.09698(16) 1.4247(6) 0.0594(3) 0.063(2) Uani 1 1 d . . .
H53A H 0.1075 1.3881 0.0883 0.094 Uiso 1 1 calc R . .
H53B H 0.0799 1.4089 0.0509 0.094 Uiso 1 1 calc R . .
H53C H 0.0997 1.4979 0.0647 0.094 Uiso 1 1 calc R . .
C54 C 0.12852(13) 1.4346(5) 0.0302(3) 0.0546(19) Uani 1 1 d . . .
H54A H 0.1402 1.4107 0.0615 0.082 Uiso 1 1 calc R . .
H54B H 0.1280 1.5090 0.0301 0.082 Uiso 1 1 calc R . .
H54C H 0.1335 1.4112 0.0063 0.082 Uiso 1 1 calc R . .
C55 C 0.24915(12) 1.2456(5) 0.1766(2) 0.0393(15) Uani 1 1 d . . .
C56 C 0.26213(16) 1.3054(6) 0.2228(3) 0.067(2) Uani 1 1 d . . .
H56A H 0.2788 1.2782 0.2407 0.080 Uiso 1 1 calc R . .
H56B H 0.2533 1.2955 0.2423 0.080 Uiso 1 1 calc R . .
C57 C 0.26371(18) 1.4217(6) 0.2144(3) 0.086(3) Uani 1 1 d . . .
H57A H 0.2714 1.4577 0.2450 0.103 Uiso 1 1 calc R . .
H57B H 0.2738 1.4332 0.1975 0.103 Uiso 1 1 calc R . .
C58 C 0.23788(16) 1.4627(6) 0.1848(3) 0.064(2) Uani 1 1 d . . .
H58A H 0.2388 1.5358 0.1783 0.077 Uiso 1 1 calc R . .
H58B H 0.2284 1.4563 0.2032 0.077 Uiso 1 1 calc R . .
C59 C 0.22459(12) 1.4058(5) 0.1377(2) 0.0422(16) Uani 1 1 d . . .
C60 C 0.26588(16) 1.2346(6) 0.1526(3) 0.068(2) Uani 1 1 d . . .
H60A H 0.2721 1.3015 0.1498 0.103 Uiso 1 1 calc R . .
H60B H 0.2567 1.2053 0.1211 0.103 Uiso 1 1 calc R . .
H60C H 0.2795 1.1899 0.1715 0.103 Uiso 1 1 calc R . .
C61 C 0.24377(13) 1.1363(5) 0.1878(3) 0.055(2) Uani 1 1 d . . .
H61A H 0.2333 1.1394 0.2040 0.082 Uiso 1 1 calc R . .
H61B H 0.2591 1.1024 0.2082 0.082 Uiso 1 1 calc R . .
H61C H 0.2355 1.0980 0.1583 0.082 Uiso 1 1 calc R . .
C62 C 0.23524(18) 1.4376(7) 0.1036(3) 0.075(3) Uani 1 1 d . . .
H62A H 0.2282 1.3952 0.0752 0.113 Uiso 1 1 calc R . .
H62B H 0.2529 1.4288 0.1192 0.113 Uiso 1 1 calc R . .
H62C H 0.2313 1.5091 0.0948 0.113 Uiso 1 1 calc R . .
C63 C 0.19803(15) 1.4377(5) 0.1145(4) 0.080(3) Uani 1 1 d . . .
H63A H 0.1904 1.4197 0.1351 0.120 Uiso 1 1 calc R . .
H63B H 0.1896 1.4027 0.0841 0.120 Uiso 1 1 calc R . .
H63C H 0.1969 1.5113 0.1093 0.120 Uiso 1 1 calc R . .
C64 C 0.08203(12) 0.7343(5) -0.1430(2) 0.0408(16) Uani 1 1 d . . .
C65 C 0.09350(17) 0.7867(6) -0.0945(2) 0.071(3) Uani 1 1 d . . .
H65A H 0.0838 0.7697 -0.0774 0.086 Uiso 1 1 calc R . .
H65B H 0.1101 0.7589 -0.0761 0.086 Uiso 1 1 calc R . .
C66 C 0.09522(16) 0.9007(7) -0.0966(3) 0.085(3) Uani 1 1 d . . .
H66A H 0.1068 0.9189 -0.1094 0.101 Uiso 1 1 calc R . .
H66B H 0.1014 0.9293 -0.0644 0.101 Uiso 1 1 calc R . .
C67 C 0.07017(14) 0.9460(6) -0.1281(2) 0.057(2) Uani 1 1 d . . .
H67A H 0.0591 0.9336 -0.1133 0.068 Uiso 1 1 calc R . .
H67B H 0.0718 1.0204 -0.1303 0.068 Uiso 1 1 calc R . .
C68 C 0.05899(12) 0.9004(5) -0.1778(2) 0.0385(15) Uani 1 1 d . . .
C69 C 0.10124(15) 0.7319(6) -0.1626(3) 0.064(2) Uani 1 1 d . . .
H69A H 0.0932 0.7159 -0.1964 0.097 Uiso 1 1 calc R . .
H69B H 0.1135 0.6799 -0.1458 0.097 Uiso 1 1 calc R . .
H69C H 0.1092 0.7984 -0.1579 0.097 Uiso 1 1 calc R . .
C70 C 0.07566(15) 0.6227(6) -0.1386(3) 0.063(2) Uani 1 1 d . . .
H70A H 0.0698 0.5895 -0.1695 0.095 Uiso 1 1 calc R . .
H70B H 0.0629 0.6203 -0.1278 0.095 Uiso 1 1 calc R . .
H70C H 0.0902 0.5874 -0.1159 0.095 Uiso 1 1 calc R . .
C71 C 0.07149(19) 0.9408(6) -0.2075(3) 0.073(3) Uani 1 1 d . . .
H71A H 0.0659 0.9017 -0.2368 0.109 Uiso 1 1 calc R . .
H71B H 0.0892 0.9339 -0.1895 0.109 Uiso 1 1 calc R . .
H71C H 0.0673 1.0126 -0.2150 0.109 Uiso 1 1 calc R . .
C72 C 0.03233(13) 0.9342(5) -0.2031(3) 0.057(2) Uani 1 1 d . . .
H72A H 0.0250 0.9084 -0.2356 0.086 Uiso 1 1 calc R . .
H72B H 0.0315 1.0086 -0.2036 0.086 Uiso 1 1 calc R . .
H72C H 0.0234 0.9073 -0.1864 0.086 Uiso 1 1 calc R . .
C73 C -0.07473(14) 0.4993(6) -0.1943(3) 0.064(2) Uani 1 1 d . . .
C74 C -0.08910(14) 0.4059(6) -0.1914(3) 0.058(2) Uani 1 1 d . . .
H74A H -0.1063 0.4256 -0.2015 0.069 Uiso 1 1 calc R . .
H74B H -0.0888 0.3533 -0.2135 0.069 Uiso 1 1 calc R . .
C75 C -0.07887(18) 0.3610(7) -0.1417(3) 0.080(3) Uani 1 1 d . . .
H75A H -0.0803 0.4111 -0.1196 0.096 Uiso 1 1 calc R . .
H75B H -0.0882 0.2995 -0.1417 0.096 Uiso 1 1 calc R . .
C76 C -0.05228(18) 0.3337(7) -0.1260(3) 0.082(3) Uani 1 1 d . . .
H76A H -0.0512 0.2820 -0.1478 0.098 Uiso 1 1 calc R . .
H76B H -0.0457 0.3032 -0.0941 0.098 Uiso 1 1 calc R . .
C77 C -0.03645(15) 0.4265(6) -0.1249(2) 0.055(2) Uani 1 1 d . . .
C78 C -0.08242(18) 0.5202(11) -0.2472(4) 0.133(6) Uani 1 1 d . . .
H78A H -0.0770 0.4642 -0.2606 0.199 Uiso 1 1 calc R . .
H78B H -0.0750 0.5838 -0.2505 0.199 Uiso 1 1 calc R . .
H78C H -0.1002 0.5259 -0.2639 0.199 Uiso 1 1 calc R . .
C79 C -0.0812(2) 0.5933(7) -0.1719(6) 0.147(6) Uani 1 1 d . . .
H79A H -0.0798 0.5750 -0.1407 0.221 Uiso 1 1 calc R . .
H79B H -0.0979 0.6150 -0.1923 0.221 Uiso 1 1 calc R . .
H79C H -0.0699 0.6490 -0.1687 0.221 Uiso 1 1 calc R . .
C80 C -0.0327(2) 0.4961(9) -0.0835(3) 0.108(4) Uani 1 1 d . . .
H80A H -0.0300 0.5658 -0.0911 0.162 Uiso 1 1 calc R . .
H80B H -0.0184 0.4733 -0.0552 0.162 Uiso 1 1 calc R . .
H80C H -0.0471 0.4938 -0.0777 0.162 Uiso 1 1 calc R . .
C81 C -0.01127(17) 0.3884(7) -0.1178(3) 0.082(3) Uani 1 1 d . . .
H81A H -0.0010 0.4466 -0.1161 0.123 Uiso 1 1 calc R . .
H81B H -0.0132 0.3450 -0.1445 0.123 Uiso 1 1 calc R . .
H81C H -0.0037 0.3493 -0.0884 0.123 Uiso 1 1 calc R . .
C82 C 0.02619(13) 0.7629(5) -0.0471(2) 0.0461(17) Uani 1 1 d . . .
C83 C 0.01214(17) 0.7562(7) -0.0174(3) 0.067(2) Uani 1 1 d . . .
H83A H 0.0236 0.7401 0.0157 0.080 Uiso 1 1 calc R . .
H83B H 0.0002 0.7002 -0.0295 0.080 Uiso 1 1 calc R . .
C84 C -0.00131(17) 0.8556(7) -0.0183(3) 0.071(3) Uani 1 1 d . . .
H84A H -0.0107 0.8471 0.0002 0.085 Uiso 1 1 calc R . .
H84B H 0.0106 0.9110 -0.0038 0.085 Uiso 1 1 calc R . .
C85 C -0.01856(15) 0.8835(7) -0.0692(3) 0.068(2) Uani 1 1 d . . .
H85A H -0.0267 0.9486 -0.0694 0.082 Uiso 1 1 calc R . .
H85B H -0.0313 0.8306 -0.0826 0.082 Uiso 1 1 calc R . .
C86 C -0.00522(14) 0.8937(6) -0.1003(2) 0.054(2) Uani 1 1 d . . .
C87 C 0.03430(17) 0.6565(6) -0.0519(3) 0.070(2) Uani 1 1 d . . .
H87A H 0.0200 0.6141 -0.0696 0.104 Uiso 1 1 calc R . .
H87B H 0.0437 0.6273 -0.0204 0.104 Uiso 1 1 calc R . .
H87C H 0.0444 0.6592 -0.0687 0.104 Uiso 1 1 calc R . .
C88 C 0.04905(15) 0.8289(7) -0.0206(3) 0.069(2) Uani 1 1 d . . .
H88A H 0.0578 0.8361 -0.0399 0.103 Uiso 1 1 calc R . .
H88B H 0.0597 0.7964 0.0095 0.103 Uiso 1 1 calc R . .
H88C H 0.0442 0.8962 -0.0145 0.103 Uiso 1 1 calc R . .
C89 C 0.01044(18) 0.9943(6) -0.0880(3) 0.075(3) Uani 1 1 d . . .
H89A H 0.0215 0.9954 -0.0542 0.112 Uiso 1 1 calc R . .
H89B H -0.0004 1.0534 -0.0961 0.112 Uiso 1 1 calc R . .
H89C H 0.0199 0.9964 -0.1062 0.112 Uiso 1 1 calc R . .
C90 C -0.02425(17) 0.9035(7) -0.1528(3) 0.079(3) Uani 1 1 d . . .
H90A H -0.0337 0.8405 -0.1628 0.118 Uiso 1 1 calc R . .
H90B H -0.0158 0.9155 -0.1725 0.118 Uiso 1 1 calc R . .
H90C H -0.0352 0.9604 -0.1561 0.118 Uiso 1 1 calc R . .
C91 C -0.02227(13) 0.2903(5) -0.2805(2) 0.0450(17) Uani 1 1 d . . .
C92 C -0.01871(17) 0.2209(6) -0.3164(3) 0.066(2) Uani 1 1 d . . .
H92A H -0.0189 0.2614 -0.3430 0.079 Uiso 1 1 calc R . .
H92B H -0.0318 0.1694 -0.3292 0.079 Uiso 1 1 calc R . .
C93 C 0.0067(3) 0.1682(10) -0.2886(5) 0.056(4) Uani 0.50 1 d PD . .
H93A H 0.0112 0.1397 -0.3127 0.067 Uiso 0.50 1 calc PR . .
H93B H 0.0039 0.1096 -0.2720 0.067 Uiso 0.50 1 calc PR . .
C94 C -0.04171(14) 0.3692(5) -0.3097(3) 0.064(2) Uani 1 1 d . . .
H94A H -0.0455 0.4121 -0.2884 0.096 Uiso 1 1 calc R . .
H94B H -0.0565 0.3341 -0.3317 0.096 Uiso 1 1 calc R . .
H94C H -0.0355 0.4116 -0.3275 0.096 Uiso 1 1 calc R . .
C95 C -0.0313(2) 0.2273(7) -0.2507(3) 0.082(3) Uani 1 1 d . . .
H95A H -0.0438 0.1776 -0.2706 0.099 Uiso 1 1 calc R . .
H95B H -0.0384 0.2716 -0.2347 0.099 Uiso 1 1 calc R . .

loop_
_atom_site_aniso_label
_atom_site_aniso_U_11
_atom_site_aniso_U_22
_atom_site_aniso_U_33
_atom_site_aniso_U_23
_atom_site_aniso_U_13
_atom_site_aniso_U_12
Ni1 0.0316(4) 0.0268(4) 0.0241(4) -0.0007(3) 0.0149(3) -0.0005(3)
Ni2 0.0317(4) 0.0254(4) 0.0244(4) 0.0008(3) 0.0150(3) 0.0023(3)
Ni3 0.0315(4) 0.0274(4) 0.0242(4) -0.0005(3) 0.0140(3) -0.0014(3)
Ga1 0.0476(5) 0.0395(4) 0.0388(4) 0.0012(3) 0.0287(4) -0.0042(3)
Ga2 0.0398(4) 0.0355(4) 0.0283(3) -0.0053(3) 0.0174(3) -0.0023(3)
Ga3 0.0418(4) 0.0345(4) 0.0325(4) 0.0002(3) 0.0212(3) 0.0078(3)
Ga4 0.0443(4) 0.0340(4) 0.0296(3) 0.0058(3) 0.0203(3) 0.0058(3)
Ga5 0.0363(4) 0.0232(3) 0.0349(4) 0.0000(3) 0.0187(3) -0.0010(3)
Ga6 0.0298(4) 0.0314(4) 0.0306(3) 0.0024(3) 0.0128(3) 0.0022(3)
Ga7 0.0295(4) 0.0282(3) 0.0328(3) -0.0014(3) 0.0134(3) -0.0023(3)
Ga8 0.0303(4) 0.0287(3) 0.0313(3) -0.0025(3) 0.0113(3) -0.0011(3)
Ga9 0.0436(4) 0.0432(4) 0.0400(4) 0.0022(3) 0.0253(3) -0.0070(3)
Ga10 0.0401(4) 0.0403(4) 0.0273(3) -0.0063(3) 0.0170(3) -0.0017(3)
Ga11 0.0371(6) 0.0228(5) 0.0410(5) 0.000 0.0144(5) 0.000
N1 0.049(4) 0.041(3) 0.050(3) 0.013(3) 0.031(3) 0.006(3)
N2 0.037(3) 0.037(3) 0.030(3) -0.003(2) 0.014(2) -0.001(2)
N3 0.036(3) 0.046(3) 0.034(3) -0.009(2) 0.013(2) 0.005(3)
N4 0.051(4) 0.044(3) 0.037(3) 0.008(2) 0.018(3) 0.005(3)
N5 0.037(3) 0.027(3) 0.035(3) 0.004(2) 0.008(2) 0.002(2)
N6 0.033(3) 0.026(3) 0.040(3) -0.001(2) 0.013(2) 0.004(2)
N7 0.032(3) 0.023(3) 0.059(3) 0.002(2) 0.009(3) -0.002(2)
N8 0.036(3) 0.025(3) 0.049(3) 0.004(2) 0.009(3) -0.003(2)
N9 0.054(4) 0.045(3) 0.052(3) 0.012(3) 0.033(3) -0.003(3)
N10 0.041(3) 0.053(3) 0.032(3) -0.007(2) 0.014(3) 0.004(3)
N11 0.053(6) 0.025(4) 0.085(7) 0.000 -0.028(5) 0.000
C1 0.049(4) 0.049(4) 0.036(3) 0.006(3) 0.024(3) -0.002(3)
C2 0.070(5) 0.043(4) 0.057(4) 0.016(3) 0.034(4) -0.003(4)
C3 0.069(6) 0.051(5) 0.081(6) 0.005(4) 0.045(5) -0.016(4)
C4 0.050(5) 0.091(6) 0.080(6) 0.018(5) 0.044(5) 0.005(5)
C5 0.074(6) 0.058(5) 0.080(5) 0.024(4) 0.058(5) 0.013(4)
C6 0.074(6) 0.072(5) 0.055(5) 0.020(4) 0.041(4) 0.017(5)
C7 0.088(7) 0.090(6) 0.048(5) -0.006(4) 0.039(5) -0.014(5)
C8 0.078(7) 0.094(7) 0.115(8) 0.056(6) 0.063(6) 0.040(6)
C9 0.132(9) 0.060(6) 0.143(9) -0.005(6) 0.110(8) 0.004(6)
C10 0.039(4) 0.040(4) 0.037(3) -0.010(3) 0.014(3) -0.001(3)
C11 0.064(5) 0.048(4) 0.059(4) -0.011(3) 0.038(4) 0.005(4)
C12 0.074(6) 0.062(5) 0.054(5) -0.004(4) 0.042(4) 0.003(4)
C13 0.075(6) 0.054(4) 0.044(4) 0.002(3) 0.036(4) -0.004(4)
C14 0.043(4) 0.047(4) 0.034(3) -0.004(3) 0.017(3) 0.001(3)
C15 0.064(5) 0.052(5) 0.058(5) -0.004(4) 0.029(4) 0.002(4)
C16 0.056(5) 0.069(5) 0.054(4) -0.016(4) 0.015(4) 0.020(4)
C17 0.044(5) 0.074(5) 0.041(4) -0.009(4) 0.001(4) -0.011(4)
C18 0.075(6) 0.060(5) 0.054(5) 0.002(4) 0.023(4) 0.033(4)
C19 0.046(4) 0.056(4) 0.044(4) -0.009(3) 0.023(3) 0.004(3)
C20 0.059(5) 0.088(6) 0.064(5) -0.011(4) 0.040(4) -0.001(5)
C21 0.069(6) 0.082(6) 0.052(5) -0.017(4) 0.038(4) -0.007(5)
C22 0.071(5) 0.049(4) 0.038(4) -0.008(3) 0.026(4) 0.003(4)
C23 0.043(4) 0.053(4) 0.041(4) -0.010(3) 0.020(3) 0.006(3)
C24 0.047(5) 0.087(6) 0.064(5) -0.028(4) 0.021(4) 0.002(4)
C25 0.063(6) 0.073(6) 0.063(5) 0.004(4) 0.022(4) 0.026(5)
C26 0.096(7) 0.066(5) 0.063(5) -0.021(4) 0.043(5) -0.036(5)
C27 0.049(5) 0.125(8) 0.053(5) -0.036(5) 0.011(4) 0.007(5)
C28 0.064(5) 0.050(4) 0.039(4) 0.017(3) 0.026(4) 0.016(4)
C29 0.080(6) 0.058(5) 0.034(4) 0.003(3) 0.021(4) 0.000(4)
C30 0.108(8) 0.070(6) 0.049(5) -0.003(4) 0.050(5) -0.018(5)
C31 0.093(7) 0.071(5) 0.067(5) 0.005(4) 0.061(5) -0.017(5)
C32 0.061(5) 0.055(5) 0.051(4) 0.008(4) 0.023(4) -0.011(4)
C33 0.050(5) 0.077(6) 0.059(5) 0.022(4) 0.015(4) 0.006(4)
C34 0.084(7) 0.073(6) 0.066(5) 0.021(4) 0.036(5) 0.037(5)
C35 0.126(9) 0.059(6) 0.083(6) -0.010(5) 0.046(6) -0.027(6)
C36 0.059(6) 0.097(7) 0.081(6) 0.025(5) 0.033(5) -0.014(5)
C37 0.033(4) 0.039(3) 0.032(3) 0.005(3) 0.010(3) 0.002(3)
C38 0.055(5) 0.043(4) 0.049(4) 0.006(3) 0.029(4) 0.008(3)
C39 0.081(6) 0.059(5) 0.053(5) -0.006(4) 0.021(5) -0.005(5)
C40 0.089(7) 0.039(4) 0.039(4) 0.003(3) 0.007(4) -0.020(4)
C41 0.041(4) 0.031(3) 0.052(4) -0.003(3) 0.001(3) 0.000(3)
C42 0.068(5) 0.024(3) 0.053(4) 0.011(3) 0.032(4) 0.007(3)
C43 0.043(4) 0.044(4) 0.050(4) 0.009(3) 0.006(3) 0.000(3)
C44 0.066(6) 0.047(4) 0.095(6) -0.008(4) 0.049(5) -0.020(4)
C45 0.045(5) 0.037(4) 0.142(9) 0.000(5) -0.010(5) -0.010(4)
C46 0.029(4) 0.046(4) 0.038(4) -0.001(3) 0.008(3) -0.002(3)
C47 0.030(4) 0.063(5) 0.048(4) -0.002(3) 0.004(3) 0.003(3)
C48 0.050(5) 0.059(5) 0.053(4) 0.007(4) 0.008(4) 0.011(4)
C49 0.050(5) 0.041(4) 0.063(5) 0.012(3) 0.019(4) 0.016(4)
C50 0.041(4) 0.039(4) 0.044(4) -0.006(3) 0.016(3) 0.001(3)
C51 0.047(5) 0.075(6) 0.067(5) 0.001(4) 0.025(4) -0.014(4)
C52 0.043(4) 0.035(4) 0.074(5) -0.008(3) 0.015(4) -0.001(3)
C53 0.070(6) 0.060(5) 0.057(5) -0.024(4) 0.027(4) 0.000(4)
C54 0.042(4) 0.040(4) 0.075(5) -0.007(4) 0.020(4) -0.006(3)
C55 0.032(4) 0.040(4) 0.042(4) 0.001(3) 0.013(3) -0.001(3)
C56 0.067(6) 0.058(5) 0.048(4) -0.003(4) 0.000(4) 0.004(4)
C57 0.078(7) 0.052(5) 0.084(6) -0.016(5) -0.004(5) -0.006(5)
C58 0.081(6) 0.039(4) 0.058(5) -0.010(4) 0.017(4) 0.001(4)
C59 0.041(4) 0.036(4) 0.043(4) 0.005(3) 0.012(3) 0.001(3)
C60 0.064(6) 0.064(5) 0.095(6) 0.006(5) 0.051(5) 0.012(4)
C61 0.042(4) 0.042(4) 0.079(5) 0.014(4) 0.024(4) 0.015(3)
C62 0.090(7) 0.071(6) 0.077(6) 0.023(5) 0.049(5) 0.007(5)
C63 0.049(5) 0.031(4) 0.140(8) 0.019(5) 0.024(5) 0.001(4)
C64 0.034(4) 0.044(4) 0.038(4) 0.001(3) 0.011(3) 0.005(3)
C65 0.070(6) 0.082(6) 0.035(4) -0.007(4) -0.001(4) 0.022(5)
C66 0.065(6) 0.075(6) 0.074(6) -0.043(5) -0.006(5) 0.009(5)
C67 0.063(5) 0.048(4) 0.054(4) -0.019(3) 0.021(4) -0.001(4)
C68 0.041(4) 0.037(4) 0.041(4) 0.001(3) 0.021(3) -0.004(3)
C69 0.056(5) 0.055(5) 0.093(6) -0.013(4) 0.042(5) 0.001(4)
C70 0.060(5) 0.050(5) 0.070(5) 0.021(4) 0.020(4) 0.019(4)
C71 0.109(8) 0.044(5) 0.100(6) 0.014(4) 0.078(6) 0.008(5)
C72 0.041(4) 0.033(4) 0.075(5) 0.007(4) 0.005(4) -0.003(3)
C73 0.046(5) 0.063(5) 0.093(6) 0.026(4) 0.040(5) 0.004(4)
C74 0.048(5) 0.058(5) 0.079(5) 0.003(4) 0.040(4) -0.011(4)
C75 0.082(7) 0.095(7) 0.079(6) 0.000(5) 0.050(6) -0.041(6)
C76 0.089(7) 0.083(6) 0.059(5) 0.025(5) 0.020(5) -0.034(6)
C77 0.069(6) 0.057(5) 0.043(4) 0.001(3) 0.027(4) -0.018(4)
C78 0.052(6) 0.210(14) 0.120(9) 0.113(9) 0.023(6) 0.010(8)
C79 0.095(9) 0.051(6) 0.33(2) -0.013(9) 0.126(12) -0.001(6)
C80 0.116(9) 0.148(10) 0.081(7) -0.053(7) 0.062(7) -0.052(8)
C81 0.070(6) 0.086(7) 0.073(6) 0.026(5) 0.016(5) 0.014(5)
C82 0.044(4) 0.058(4) 0.036(4) -0.005(3) 0.017(3) 0.004(4)
C83 0.090(7) 0.079(6) 0.043(4) -0.011(4) 0.041(4) -0.015(5)
C84 0.079(6) 0.097(7) 0.061(5) -0.026(5) 0.053(5) -0.011(5)
C85 0.057(5) 0.096(7) 0.064(5) -0.026(5) 0.037(4) 0.003(5)
C86 0.055(5) 0.059(5) 0.046(4) -0.016(3) 0.020(4) 0.014(4)
C87 0.078(6) 0.071(6) 0.052(5) 0.011(4) 0.022(4) 0.016(5)
C88 0.051(5) 0.095(6) 0.045(4) -0.014(4) 0.007(4) -0.011(5)
C89 0.090(7) 0.056(5) 0.084(6) -0.010(4) 0.044(5) 0.010(5)
C90 0.076(6) 0.092(7) 0.059(5) -0.011(4) 0.021(5) 0.039(5)
C91 0.043(4) 0.039(4) 0.036(4) -0.001(3) 0.002(3) 0.002(3)
C92 0.087(7) 0.060(5) 0.046(4) 0.008(4) 0.026(4) 0.005(5)
C93 0.092(13) 0.038(8) 0.046(8) -0.007(6) 0.037(9) 0.003(8)
C94 0.047(5) 0.040(4) 0.075(5) -0.012(4) -0.001(4) -0.003(4)
C95 0.128(9) 0.059(5) 0.093(7) 0.001(5) 0.080(7) 0.008(6)

loop_
_atom_type_symbol
_atom_type_description
_atom_type_scat_dispersion_real
_atom_type_scat_dispersion_imag
_atom_type_scat_source
C C 0.0033 0.0016 'International Tables Vol C Tables 4.2.6.8 and 6.1.1.4'
H H 0.0000 0.0000 'International Tables Vol C Tables 4.2.6.8 and 6.1.1.4'
N N 0.0061 0.0033 'International Tables Vol C Tables 4.2.6.8 and 6.1.1.4'
Ni Ni 0.3393 1.1124 'International Tables Vol C Tables 4.2.6.8 and 6.1.1.4'
Ga Ga 0.2307 1.6083 'International Tables Vol C Tables 4.2.6.8 and 6.1.1.4'

loop_
_geom_angle_atom_site_label_1
_geom_angle_atom_site_label_2
_geom_angle_atom_site_label_3
_geom_angle
_geom_angle_site_symmetry_1
_geom_angle_site_symmetry_3
_geom_angle_publ_flag
Ga1 Ni1 Ga2 88.02(4) . . ?
Ga1 Ni1 Ga6 105.96(4) . . ?
Ga2 Ni1 Ga6 119.80(4) . . ?
Ga1 Ni1 Ga5 82.88(4) . . ?
Ga2 Ni1 Ga5 146.50(4) . . ?
Ga6 Ni1 Ga5 93.69(4) . . ?
Ga1 Ni1 Ga7 158.07(4) . . ?
Ga2 Ni1 Ga7 83.71(4) . . ?
Ga6 Ni1 Ga7 95.75(4) . . ?
Ga5 Ni1 Ga7 92.89(4) . . ?
Ga1 Ni1 Ni2 135.36(4) . . ?
Ga2 Ni1 Ni2 136.39(4) . . ?
Ga6 Ni1 Ni2 60.96(3) . . ?
Ga5 Ni1 Ni2 57.86(3) . . ?
Ga7 Ni1 Ni2 54.37(4) . . ?
Ga3 Ni2 Ga4 88.13(4) . . ?
Ga3 Ni2 Ga7 105.82(4) . . ?
Ga4 Ni2 Ga7 107.99(4) . . ?
Ga3 Ni2 Ga5 87.42(4) . . ?
Ga4 Ni2 Ga5 154.61(4) . . ?
Ga7 Ni2 Ga5 97.27(4) . . ?
Ga3 Ni2 Ga6 157.88(4) . . ?
Ga4 Ni2 Ga6 85.43(4) . . ?
Ga7 Ni2 Ga6 96.29(4) . . ?
Ga5 Ni2 Ga6 89.37(4) . . ?
Ga3 Ni2 Ni1 137.27(4) . . ?
Ga4 Ni2 Ni1 134.16(4) . . ?
Ga7 Ni2 Ni1 61.26(3) . . ?
Ga5 Ni2 Ni1 57.31(3) . . ?
Ga6 Ni2 Ni1 54.86(4) . . ?
Ga9 Ni3 Ga10 90.79(4) . . ?
Ga9 Ni3 Ga8 101.99(4) . 2_554 ?
Ga10 Ni3 Ga8 116.47(4) . 2_554 ?
Ga9 Ni3 Ga11 84.47(4) . . ?
Ga10 Ni3 Ga11 147.57(4) . . ?
Ga8 Ni3 Ga11 95.87(3) 2_554 . ?
Ga9 Ni3 Ga8 162.38(4) . . ?
Ga10 Ni3 Ga8 84.35(4) . . ?
Ga8 Ni3 Ga8 95.33(4) 2_554 . ?
Ga11 Ni3 Ga8 90.57(3) . . ?
Ga9 Ni3 Ni3 133.43(4) . 2_554 ?
Ga10 Ni3 Ni3 135.78(4) . 2_554 ?
Ga8 Ni3 Ni3 61.61(3) 2_554 2_554 ?
Ga11 Ni3 Ni3 57.21(2) . 2_554 ?
Ga8 Ni3 Ni3 53.78(4) . 2_554 ?
N1 Ga1 Ni1 168.45(18) . . ?
N1 Ga1 Ga5 137.54(17) . . ?
Ni1 Ga1 Ga5 50.76(3) . . ?
N2 Ga2 Ni1 165.87(17) . . ?
N3 Ga3 Ni2 167.13(17) . . ?
N4 Ga4 Ni2 165.02(19) . . ?
N5 Ga5 Ni1 145.43(16) . . ?
N5 Ga5 Ni2 149.71(16) . . ?
Ni1 Ga5 Ni2 64.82(3) . . ?
N5 Ga5 Ga1 100.53(17) . . ?
Ni1 Ga5 Ga1 46.35(2) . . ?
Ni2 Ga5 Ga1 108.19(3) . . ?
N6 Ga6 Ni1 158.97(16) . . ?
N6 Ga6 Ni2 136.71(16) . . ?
Ni1 Ga6 Ni2 64.18(3) . . ?
N7 Ga7 Ni2 158.47(19) . . ?
N7 Ga7 Ni1 136.92(19) . . ?
Ni2 Ga7 Ni1 64.37(3) . . ?
N8 Ga8 Ni3 160.66(18) . 2_554 ?
N8 Ga8 Ni3 134.60(18) . . ?
Ni3 Ga8 Ni3 64.61(4) 2_554 . ?
N9 Ga9 Ni3 173.10(18) . . ?
N10 Ga10 Ni3 167.67(18) . . ?
N11 Ga11 Ni3 147.21(2) . 2_554 ?
N11 Ga11 Ni3 147.21(2) . . ?
Ni3 Ga11 Ni3 65.59(4) 2_554 . ?
C1 N1 C5 118.0(5) . . ?
C1 N1 Ga1 121.7(4) . . ?
C5 N1 Ga1 120.3(4) . . ?
C14 N2 C10 117.8(5) . . ?
C14 N2 Ga2 121.9(4) . . ?
C10 N2 Ga2 120.0(4) . . ?
C19 N3 C23 118.9(5) . . ?
C19 N3 Ga3 120.8(4) . . ?
C23 N3 Ga3 120.2(4) . . ?
C28 N4 C32 118.6(5) . . ?
C28 N4 Ga4 120.2(5) . . ?
C32 N4 Ga4 120.9(4) . . ?
C41 N5 C37 117.1(5) . . ?
C41 N5 Ga5 117.8(4) . . ?
C37 N5 Ga5 117.3(4) . . ?
C46 N6 C50 118.0(5) . . ?
C46 N6 Ga6 119.2(4) . . ?
C50 N6 Ga6 117.1(4) . . ?
C55 N7 C59 118.6(5) . . ?
C55 N7 Ga7 121.4(4) . . ?
C59 N7 Ga7 119.5(4) . . ?
C64 N8 C68 119.2(5) . . ?
C64 N8 Ga8 121.4(4) . . ?
C68 N8 Ga8 118.6(4) . . ?
C73 N9 C77 119.4(6) . . ?
C73 N9 Ga9 118.7(4) . . ?
C77 N9 Ga9 119.8(5) . . ?
C82 N10 C86 118.3(5) . . ?
C82 N10 Ga10 121.6(4) . . ?
C86 N10 Ga10 120.1(4) . . ?
C91 N11 C91 120.4(7) 2_554 . ?
C91 N11 Ga11 119.8(4) 2_554 . ?
C91 N11 Ga11 119.8(4) . . ?
N1 C1 C6 108.2(5) . . ?
N1 C1 C2 110.1(6) . . ?
C6 C1 C2 110.2(6) . . ?
N1 C1 C7 112.9(6) . . ?
C6 C1 C7 106.4(6) . . ?
C2 C1 C7 109.0(6) . . ?
C3 C2 C1 112.9(6) . . ?
C4 C3 C2 109.5(6) . . ?
C3 C4 C5 114.1(7) . . ?
N1 C5 C4 109.8(6) . . ?
N1 C5 C8 107.0(6) . . ?
C4 C5 C8 108.4(8) . . ?
N1 C5 C9 111.5(7) . . ?
C4 C5 C9 112.2(7) . . ?
C8 C5 C9 107.8(7) . . ?
N2 C10 C16 107.5(5) . . ?
N2 C10 C11 109.1(5) . . ?
C16 C10 C11 108.9(6) . . ?
N2 C10 C15 113.6(6) . . ?
C16 C10 C15 107.2(6) . . ?
C11 C10 C15 110.4(5) . . ?
C12 C11 C10 112.8(6) . . ?
C11 C12 C13 109.6(6) . . ?
C12 C13 C14 112.7(6) . . ?
N2 C14 C18 107.4(5) . . ?
N2 C14 C13 110.3(6) . . ?
C18 C14 C13 107.9(6) . . ?
N2 C14 C17 113.8(6) . . ?
C18 C14 C17 107.8(6) . . ?
C13 C14 C17 109.5(6) . . ?
N3 C19 C20 110.3(6) . . ?
N3 C19 C25 114.1(6) . . ?
C20 C19 C25 110.1(6) . . ?
N3 C19 C24 107.2(5) . . ?
C20 C19 C24 108.4(6) . . ?
C25 C19 C24 106.5(6) . . ?
C21 C20 C19 113.4(7) . . ?
C22 C21 C20 109.7(6) . . ?
C21 C22 C23 112.6(6) . . ?
N3 C23 C27 108.3(5) . . ?
N3 C23 C22 110.8(6) . . ?
C27 C23 C22 107.1(6) . . ?
N3 C23 C26 114.0(6) . . ?
C27 C23 C26 107.5(7) . . ?
C22 C23 C26 108.8(6) . . ?
N4 C28 C29 110.6(6) . . ?
N4 C28 C33 107.1(5) . . ?
C29 C28 C33 110.7(7) . . ?
N4 C28 C34 112.4(6) . . ?
C29 C28 C34 109.5(6) . . ?
C33 C28 C34 106.5(7) . . ?
C28 C29 C30 113.7(6) . . ?
C31 C30 C29 107.9(6) . . ?
C30 C31 C32 115.1(7) . . ?
N4 C32 C31 110.0(6) . . ?
N4 C32 C36 107.6(6) . . ?
C31 C32 C36 108.2(7) . . ?
N4 C32 C35 111.9(7) . . ?
C31 C32 C35 111.3(6) . . ?
C36 C32 C35 107.7(7) . . ?
N5 C37 C43 106.5(5) . . ?
N5 C37 C42 112.6(5) . . ?
C43 C37 C42 107.4(5) . . ?
N5 C37 C38 110.8(5) . . ?
C43 C37 C38 109.5(6) . . ?
C42 C37 C38 109.9(5) . . ?
C37 C38 C39 110.5(6) . . ?
C38 C39 C40 111.0(6) . . ?
C41 C40 C39 111.2(6) . . ?
N5 C41 C45 106.9(5) . . ?
N5 C41 C40 112.5(6) . . ?
C45 C41 C40 107.6(7) . . ?
N5 C41 C44 112.3(6) . . ?
C45 C41 C44 108.3(7) . . ?
C40 C41 C44 109.0(6) . . ?
N6 C46 C47 110.0(5) . . ?
N6 C46 C51 115.1(5) . . ?
C47 C46 C51 109.7(6) . . ?
N6 C46 C52 106.7(5) . . ?
C47 C46 C52 108.1(5) . . ?
C51 C46 C52 106.9(6) . . ?
C46 C47 C48 112.7(6) . . ?
C49 C48 C47 108.9(6) . . ?
C48 C49 C50 113.3(6) . . ?
N6 C50 C49 109.7(5) . . ?
N6 C50 C54 107.3(5) . . ?
C49 C50 C54 108.5(6) . . ?
N6 C50 C53 114.3(6) . . ?
C49 C50 C53 109.9(6) . . ?
C54 C50 C53 107.0(6) . . ?
N7 C55 C60 113.8(6) . . ?
N7 C55 C56 110.0(6) . . ?
C60 C55 C56 109.9(6) . . ?
N7 C55 C61 107.1(5) . . ?
C60 C55 C61 106.4(6) . . ?
C56 C55 C61 109.5(6) . . ?
C55 C56 C57 112.7(6) . . ?
C58 C57 C56 108.8(7) . . ?
C57 C58 C59 112.3(7) . . ?
N7 C59 C63 107.5(5) . . ?
N7 C59 C58 110.2(5) . . ?
C63 C59 C58 109.2(7) . . ?
N7 C59 C62 113.9(6) . . ?
C63 C59 C62 106.3(6) . . ?
C58 C59 C62 109.6(6) . . ?
N8 C64 C65 109.8(6) . . ?
N8 C64 C70 107.4(5) . . ?
C65 C64 C70 111.2(6) . . ?
N8 C64 C69 113.9(6) . . ?
C65 C64 C69 108.2(6) . . ?
C70 C64 C69 106.3(6) . . ?
C66 C65 C64 114.4(6) . . ?
C65 C66 C67 110.2(7) . . ?
C68 C67 C66 112.2(6) . . ?
N8 C68 C67 109.2(5) . . ?
N8 C68 C72 107.5(5) . . ?
C67 C68 C72 108.2(6) . . ?
N8 C68 C71 113.5(6) . . ?
C67 C68 C71 111.7(6) . . ?
C72 C68 C71 106.5(6) . . ?
N9 C73 C74 111.0(6) . . ?
N9 C73 C78 106.9(7) . . ?
C74 C73 C78 107.3(8) . . ?
N9 C73 C79 112.3(8) . . ?
C74 C73 C79 109.9(7) . . ?
C78 C73 C79 109.3(9) . . ?
C75 C74 C73 112.6(7) . . ?
C76 C75 C74 108.6(7) . . ?
C75 C76 C77 113.0(8) . . ?
N9 C77 C80 113.8(7) . . ?
N9 C77 C81 107.1(6) . . ?
C80 C77 C81 107.9(8) . . ?
N9 C77 C76 108.5(6) . . ?
C80 C77 C76 110.5(7) . . ?
C81 C77 C76 108.9(7) . . ?
N10 C82 C87 107.6(5) . . ?
N10 C82 C83 109.6(6) . . ?
C87 C82 C83 107.8(7) . . ?
N10 C82 C88 114.5(6) . . ?
C87 C82 C88 108.4(7) . . ?
C83 C82 C88 108.8(6) . . ?
C82 C83 C84 112.4(7) . . ?
C85 C84 C83 109.9(6) . . ?
C84 C85 C86 112.1(7) . . ?
N10 C86 C85 109.6(6) . . ?
N10 C86 C90 108.0(5) . . ?
C85 C86 C90 109.2(7) . . ?
N10 C86 C89 112.9(6) . . ?
C85 C86 C89 110.8(6) . . ?
C90 C86 C89 106.3(7) . . ?
N11 C91 C95 110.5(6) . . ?
N11 C91 C94 107.8(5) . . ?
C95 C91 C94 109.8(7) . . ?
N11 C91 C92 112.5(6) . . ?
C95 C91 C92 109.7(6) . . ?
C94 C91 C92 106.4(6) . . ?
C91 C92 C93 106.1(7) . . ?
C92 C93 C95 124.0(10) . 2_554 ?
C91 C95 C93 104.8(8) . 2_554 ?

loop_
_geom_bond_atom_site_label_1
_geom_bond_atom_site_label_2
_geom_bond_distance
_geom_bond_site_symmetry_2
_geom_bond_publ_flag
Ni1 Ga1 2.1910(11) . ?
Ni1 Ga2 2.2100(10) . ?
Ni1 Ga6 2.2910(13) . ?
Ni1 Ga5 2.3453(10) . ?
Ni1 Ga7 2.4525(11) . ?
Ni1 Ni2 2.5219(11) . ?
Ni2 Ga3 2.1968(10) . ?
Ni2 Ga4 2.2019(10) . ?
Ni2 Ga7 2.2736(12) . ?
Ni2 Ga5 2.3597(10) . ?
Ni2 Ga6 2.4492(11) . ?
Ni3 Ga9 2.1957(11) . ?
Ni3 Ga10 2.2067(10) . ?
Ni3 Ga8 2.2714(12) 2_554 ?
Ni3 Ga11 2.3481(11) . ?
Ni3 Ga8 2.4770(11) . ?
Ni3 Ni3 2.5436(15) 2_554 ?
Ga1 N1 1.850(5) . ?
Ga1 Ga5 3.0047(11) . ?
Ga2 N2 1.867(5) . ?
Ga3 N3 1.867(5) . ?
Ga4 N4 1.865(5) . ?
Ga5 N5 1.904(5) . ?
Ga6 N6 1.914(5) . ?
Ga7 N7 1.884(5) . ?
Ga8 N8 1.894(5) . ?
Ga8 Ni3 2.2714(12) 2_554 ?
Ga9 N9 1.874(5) . ?
Ga10 N10 1.870(5) . ?
Ga11 N11 1.888(8) . ?
Ga11 Ni3 2.3481(11) 2_554 ?
N1 C1 1.495(8) . ?
N1 C5 1.509(10) . ?
N2 C14 1.489(8) . ?
N2 C10 1.519(8) . ?
N3 C19 1.485(9) . ?
N3 C23 1.490(8) . ?
N4 C28 1.492(9) . ?
N4 C32 1.506(10) . ?
N5 C41 1.477(8) . ?
N5 C37 1.502(8) . ?
N6 C46 1.486(8) . ?
N6 C50 1.489(8) . ?
N7 C55 1.487(8) . ?
N7 C59 1.497(8) . ?
N8 C64 1.476(8) . ?
N8 C68 1.505(8) . ?
N9 C73 1.496(10) . ?
N9 C77 1.497(9) . ?
N10 C82 1.492(8) . ?
N10 C86 1.506(9) . ?
N11 C91 1.470(8) 2_554 ?
N11 C91 1.470(8) . ?
C1 C6 1.516(10) . ?
C1 C2 1.547(10) . ?
C1 C7 1.569(9) . ?
C2 C3 1.516(11) . ?
C3 C4 1.508(11) . ?
C4 C5 1.533(11) . ?
C5 C8 1.545(11) . ?
C5 C9 1.550(12) . ?
C10 C16 1.531(9) . ?
C10 C11 1.545(9) . ?
C10 C15 1.562(10) . ?
C11 C12 1.530(10) . ?
C12 C13 1.539(10) . ?
C13 C14 1.541(10) . ?
C14 C18 1.536(9) . ?
C14 C17 1.555(10) . ?
C19 C20 1.536(10) . ?
C19 C25 1.552(10) . ?
C19 C24 1.561(10) . ?
C20 C21 1.522(10) . ?
C21 C22 1.513(11) . ?
C22 C23 1.531(10) . ?
C23 C27 1.531(10) . ?
C23 C26 1.577(10) . ?
C28 C29 1.519(10) . ?
C28 C33 1.524(11) . ?
C28 C34 1.581(10) . ?
C29 C30 1.524(11) . ?
C30 C31 1.521(12) . ?
C31 C32 1.525(10) . ?
C32 C36 1.544(11) . ?
C32 C35 1.571(11) . ?
C37 C43 1.543(9) . ?
C37 C42 1.548(8) . ?
C37 C38 1.551(9) . ?
C38 C39 1.560(10) . ?
C39 C40 1.569(12) . ?
C40 C41 1.553(11) . ?
C41 C45 1.526(10) . ?
C41 C44 1.574(10) . ?
C46 C47 1.533(9) . ?
C46 C51 1.540(10) . ?
C46 C52 1.557(9) . ?
C47 C48 1.547(10) . ?
C48 C49 1.524(10) . ?
C49 C50 1.545(9) . ?
C50 C54 1.546(10) . ?
C50 C53 1.545(9) . ?
C55 C60 1.528(10) . ?
C55 C56 1.533(9) . ?
C55 C61 1.551(9) . ?
C56 C57 1.564(11) . ?
C57 C58 1.536(12) . ?
C58 C59 1.537(9) . ?
C59 C63 1.519(10) . ?
C59 C62 1.544(10) . ?
C64 C65 1.535(9) . ?
C64 C70 1.541(10) . ?
C64 C69 1.555(10) . ?
C65 C66 1.508(12) . ?
C66 C67 1.533(11) . ?
C67 C68 1.530(9) . ?
C68 C72 1.534(9) . ?
C68 C71 1.544(10) . ?
C73 C74 1.539(10) . ?
C73 C78 1.544(12) . ?
C73 C79 1.560(14) . ?
C74 C75 1.528(11) . ?
C75 C76 1.522(13) . ?
C76 C77 1.550(11) . ?
C77 C80 1.526(11) . ?
C77 C81 1.543(12) . ?
C82 C87 1.516(10) . ?
C82 C83 1.532(10) . ?
C82 C88 1.543(10) . ?
C83 C84 1.540(12) . ?
C84 C85 1.526(11) . ?
C85 C86 1.536(11) . ?
C86 C90 1.554(10) . ?
C86 C89 1.579(11) . ?
C91 C95 1.530(11) . ?
C91 C94 1.542(9) . ?
C91 C92 1.545(10) . ?
C92 C93 1.570(17) . ?
C93 C95 1.663(15) 2_554 ?
C95 C93 1.663(15) 2_554 ?
